data_4327454
loop_
_publ_author_name
'Yangguang Li'
'Na Hao'
'Enbo Wang'
'Mei Yuan'
'Changwen Hu'
'Ninghai Hu'
'Hengqing Jia'

_publ_section_title
;
 New High-Dimensional Networks Based on Polyoxometalate and Crown Ether
 Building Blocks
;
_journal_name_full 'Inorganic Chemistry'
_journal_page_first 2729
_journal_page_last 2735
_journal_paper_doi 10.1021/ic026172+
_journal_volume 42
_journal_year 2003
_chemical_formula_sum 'C42 H57 Mo6 N Na2 O34'
_chemical_formula_weight 1741.51
_chemical_name_systematic
;
  ?
;
_space_group_IT_number 127
_symmetry_cell_setting tetragonal
_symmetry_space_group_name_Hall '-P 4 2ab'
_symmetry_space_group_name_H-M 'P 4/m b m'
_atom_sites_solution_hydrogens geom
_atom_sites_solution_primary direct
_atom_sites_solution_secondary difmap
_audit_creation_method SHELXL-97
_cell_angle_alpha 90.00
_cell_angle_beta 90.00
_cell_angle_gamma 90.00
_cell_formula_units_Z 2
_cell_length_a 16.9701(6)
_cell_length_b 16.9701(6)
_cell_length_c 14.2676(4)
_cell_measurement_reflns_used 4876
_cell_measurement_temperature 293(2)
_cell_measurement_theta_max 27.47
_cell_measurement_theta_min 2.40
_cell_volume 4108.8(2)
_computing_cell_refinement 'RAPID AUTO'
_computing_data_collection 'RAPID AUTO'
_computing_data_reduction 'RAPID AUTO'
_computing_structure_refinement 'SHELXL-97 (Sheldrick, 1997)'
_computing_structure_solution 'SHELXS-97 (Sheldrick, 1990)'
_diffrn_ambient_temperature 293(2)
_diffrn_detector_area_resol_mean '100x100 microns'
_diffrn_measured_fraction_theta_full 0.993
_diffrn_measured_fraction_theta_max 0.993
_diffrn_measurement_device_type 'Rigaku RAXIS RAPID IP'
_diffrn_measurement_method Oscillation
_diffrn_radiation_monochromator graphite
_diffrn_radiation_source 'fine-focus sealed tube'
_diffrn_radiation_type MoK\a
_diffrn_radiation_wavelength 0.71073
_diffrn_reflns_av_R_equivalents 0.0337
_diffrn_reflns_av_sigmaI/netI 0.0701
_diffrn_reflns_limit_h_max 22
_diffrn_reflns_limit_h_min -21
_diffrn_reflns_limit_k_max 15
_diffrn_reflns_limit_k_min -15
_diffrn_reflns_limit_l_max 18
_diffrn_reflns_limit_l_min -18
_diffrn_reflns_number 4876
_diffrn_reflns_theta_full 27.47
_diffrn_reflns_theta_max 27.47
_diffrn_reflns_theta_min 2.40
_diffrn_standards_interval_count 0
_diffrn_standards_interval_time 0
_diffrn_standards_number 0
_exptl_absorpt_coefficient_mu 0.967
_exptl_absorpt_correction_T_max 0.882
_exptl_absorpt_correction_T_min 0.580
_exptl_absorpt_correction_type empirical
_exptl_absorpt_process_details 'ABSCOR by T.Higashi    8 March, 1995'
_exptl_crystal_colour yellow
_exptl_crystal_density_diffrn 1.408
_exptl_crystal_description tetragonal
_exptl_crystal_F_000 1724
_exptl_crystal_size_max 0.547
_exptl_crystal_size_mid 0.543
_exptl_crystal_size_min 0.203
_refine_diff_density_max 1.284
_refine_diff_density_min -0.535
_refine_diff_density_rms 0.173
_refine_ls_extinction_coef 0.0025(6)
_refine_ls_extinction_expression Fc^*^=kFc[1+0.001xFc^2^\l^3^/sin(2\q)]^-1/4^
_refine_ls_extinction_method SHELXL
_refine_ls_goodness_of_fit_ref 1.037
_refine_ls_hydrogen_treatment mixed
_refine_ls_matrix_type full
_refine_ls_number_parameters 151
_refine_ls_number_reflns 2558
_refine_ls_number_restraints 3
_refine_ls_restrained_S_all 1.046
_refine_ls_R_factor_all 0.0819
_refine_ls_R_factor_gt 0.0667
_refine_ls_shift/su_max 0.001
_refine_ls_shift/su_mean 0.000
_refine_ls_structure_factor_coef Fsqd
_refine_ls_weighting_details 'calc w=1/[\s^2^(Fo^2^)+(0.1200P)^2^+0.0000P] where P=(Fo^2^+2Fc^2^)/3'
_refine_ls_weighting_scheme calc
_refine_ls_wR_factor_gt 0.1997
_refine_ls_wR_factor_ref 0.2066
_reflns_number_gt 1768
_reflns_number_total 2558
_reflns_threshold_expression >2sigma(I)
_cod_data_source_file ic0261722B_1.cif
_cod_data_source_block m136
_cod_database_code 4327454

loop_
_symmetry_equiv_pos_as_xyz
'x, y, z'
'-x, -y, z'
'-y, x, z'
'y, -x, z'
'-x+1/2, y+1/2, -z'
'x+1/2, -y+1/2, -z'
'y+1/2, x+1/2, -z'
'-y+1/2, -x+1/2, -z'
'-x, -y, -z'
'x, y, -z'
'y, -x, -z'
'-y, x, -z'
'x-1/2, -y-1/2, z'
'-x-1/2, y-1/2, z'
'-y-1/2, -x-1/2, z'
'y-1/2, x-1/2, z'

loop_
_atom_site_label
_atom_site_type_symbol
_atom_site_fract_x
_atom_site_fract_y
_atom_site_fract_z
_atom_site_U_iso_or_equiv
_atom_site_adp_type
_atom_site_occupancy
_atom_site_symmetry_multiplicity
_atom_site_calc_flag
_atom_site_refinement_flags
_atom_site_disorder_assembly
_atom_site_disorder_group
Mo1 Mo 0.02108(5) 0.13482(5) 0.5000 0.0447(3) Uani 1 2 d S . .
Mo2 Mo 0.0000 0.0000 0.33711(6) 0.0442(3) Uani 1 4 d S . .
Na Na 0.2008(3) -0.2992(3) 0.0000 0.0765(18) Uani 1 4 d S . .
C1 C 0.1063(9) -0.1320(8) 0.0819(9) 0.118(5) Uani 1 1 d . . .
C2 C 0.0923(10) -0.1790(9) 0.1605(8) 0.149(7) Uani 1 1 d . A .
O1 O 0.0376(5) 0.2313(4) 0.5000 0.0648(19) Uani 1 2 d S . .
O2 O -0.0918(4) 0.1256(4) 0.5000 0.0491(15) Uani 1 2 d S . .
O3 O 0.0000 0.0000 0.2200(6) 0.063(3) Uani 1 4 d S . .
O4 O 0.0174(3) 0.1083(3) 0.3684(3) 0.0491(11) Uani 1 1 d . . .
O5 O 0.0000 0.0000 0.5000 0.033(2) Uani 1 8 d S . .
O6 O 0.0947(6) -0.1781(5) 0.0000 0.079(3) Uani 1 2 d S . .
O7 O 0.1323(10) -0.2599(9) 0.1664(11) 0.073(4) Uani 0.50 1 d P A 1
C3 C 0.1203(12) -0.3225(11) 0.2361(10) 0.078(5) Uani 0.50 1 d P A 1
C4 C 0.0664(13) -0.3213(14) 0.3010(12) 0.089(6) Uani 0.50 1 d P A 1
C5 C 0.0631(13) -0.3811(13) 0.3682(11) 0.089(6) Uani 0.50 1 d P A 1
O7' O 0.1668(10) -0.2271(10) 0.1586(11) 0.074(4) Uani 0.50 1 d P A 2
C3' C 0.1706(10) -0.2696(12) 0.2415(8) 0.072(5) Uani 0.50 1 d P A 2
C4' C 0.1257(12) -0.2598(12) 0.3235(10) 0.076(5) Uani 0.50 1 d P A 2
C5' C 0.1342(12) -0.3041(13) 0.3969(9) 0.083(6) Uani 0.50 1 d P A 2
C6 C 0.2911(11) -0.2089(11) 0.3339(15) 0.028(5) Uiso 0.25 2 d SPD . .
C7 C 0.335(2) -0.165(2) 0.261(3) 0.100(18) Uiso 0.25 2 d SPD . .
N1 N 0.2668(13) -0.2332(13) 0.4072(17) 0.059(8) Uiso 0.25 2 d SPD . .
O1W O 0.1039(14) -0.3961(14) 0.0000 0.101(9) Uiso 0.50 4 d SP A .
O2W O 0.2970(9) -0.2030(9) -0.0390(12) 0.097(6) Uiso 0.50 2 d SP . .

loop_
_atom_site_aniso_label
_atom_site_aniso_U_11
_atom_site_aniso_U_22
_atom_site_aniso_U_33
_atom_site_aniso_U_23
_atom_site_aniso_U_13
_atom_site_aniso_U_12
Mo1 0.0516(5) 0.0352(4) 0.0474(4) 0.000 0.000 -0.0027(3)
Mo2 0.0497(4) 0.0497(4) 0.0330(5) 0.000 0.000 0.000
Na 0.078(3) 0.078(3) 0.073(3) 0.000 0.000 0.015(4)
C1 0.137(11) 0.106(9) 0.112(8) -0.049(7) -0.025(8) 0.062(8)
C2 0.203(16) 0.166(14) 0.078(6) -0.006(7) -0.006(8) 0.146(13)
O1 0.080(5) 0.043(4) 0.071(4) 0.000 0.000 -0.010(4)
O2 0.048(3) 0.044(3) 0.056(3) 0.000 0.000 0.006(3)
O3 0.077(4) 0.077(4) 0.036(4) 0.000 0.000 0.000
O4 0.063(3) 0.040(2) 0.044(2) 0.0061(19) 0.004(2) 0.001(2)
O5 0.036(3) 0.036(3) 0.026(4) 0.000 0.000 0.000
O6 0.106(7) 0.073(5) 0.059(4) 0.000 0.000 0.040(5)
O7 0.084(11) 0.071(10) 0.062(7) -0.003(7) 0.018(7) 0.033(8)
C3 0.094(13) 0.089(13) 0.051(7) -0.007(8) 0.000(8) 0.008(11)
C4 0.087(13) 0.115(17) 0.065(9) 0.023(10) 0.014(9) 0.024(12)
C5 0.098(15) 0.103(15) 0.065(9) 0.013(10) 0.007(9) 0.022(11)
O7' 0.078(11) 0.077(11) 0.068(7) 0.005(8) 0.005(8) 0.034(8)
C3' 0.071(11) 0.111(15) 0.036(5) -0.004(8) 0.001(6) 0.030(10)
C4' 0.082(12) 0.089(13) 0.055(7) -0.002(8) -0.001(8) 0.042(10)
C5' 0.093(13) 0.113(15) 0.043(6) 0.004(8) 0.013(8) 0.032(11)

loop_
_atom_type_symbol
_atom_type_description
_atom_type_scat_dispersion_real
_atom_type_scat_dispersion_imag
_atom_type_scat_source
C C 0.0033 0.0016 'International Tables Vol C Tables 4.2.6.8 and 6.1.1.4'
H H 0.0000 0.0000 'International Tables Vol C Tables 4.2.6.8 and 6.1.1.4'
N N 0.0061 0.0033 'International Tables Vol C Tables 4.2.6.8 and 6.1.1.4'
O O 0.0106 0.0060 'International Tables Vol C Tables 4.2.6.8 and 6.1.1.4'
Na Na 0.0362 0.0249 'International Tables Vol C Tables 4.2.6.8 and 6.1.1.4'
Mo Mo -1.6832 0.6857 'International Tables Vol C Tables 4.2.6.8 and 6.1.1.4'

loop_
_geom_angle_atom_site_label_1
_geom_angle_atom_site_label_2
_geom_angle_atom_site_label_3
_geom_angle
_geom_angle_site_symmetry_1
_geom_angle_site_symmetry_3
O1 Mo1 O2 102.7(4) . 11_556
O1 Mo1 O2 104.4(3) . .
O2 Mo1 O2 152.9(3) 11_556 .
O1 Mo1 O4 103.60(14) . .
O2 Mo1 O4 86.62(16) 11_556 .
O2 Mo1 O4 87.06(15) . .
O1 Mo1 O4 103.60(14) . 10_556
O2 Mo1 O4 86.62(16) 11_556 10_556
O2 Mo1 O4 87.06(15) . 10_556
O4 Mo1 O4 152.8(3) . 10_556
O1 Mo1 O5 179.1(3) . .
O2 Mo1 O5 76.5(2) 11_556 .
O2 Mo1 O5 76.42(19) . .
O4 Mo1 O5 76.40(14) . .
O4 Mo1 O5 76.40(14) 10_556 .
O3 Mo2 O4 103.50(13) . 2
O3 Mo2 O4 103.50(13) . 3
O4 Mo2 O4 86.88(6) 2 3
O3 Mo2 O4 103.50(13) . 4
O4 Mo2 O4 86.88(6) 2 4
O4 Mo2 O4 153.0(3) 3 4
O3 Mo2 O4 103.50(13) . .
O4 Mo2 O4 153.0(3) 2 .
O4 Mo2 O4 86.88(6) 3 .
O4 Mo2 O4 86.88(6) 4 .
O3 Mo2 O5 180.0 . .
O4 Mo2 O5 76.50(13) 2 .
O4 Mo2 O5 76.50(13) 3 .
O4 Mo2 O5 76.50(13) 4 .
O4 Mo2 O5 76.50(13) . .
O1W Na O2W 166.4(4) . 10
O1W Na O2W 166.4(4) . .
O2W Na O2W 27.1(8) 10 .
O1W Na O7' 100.0(5) . .
O2W Na O7' 68.3(6) 10 .
O2W Na O7' 91.9(6) . .
O1W Na O7' 100.0(5) . 16_655
O2W Na O7' 68.3(6) 10 16_655
O2W Na O7' 91.9(6) . 16_655
O7' Na O7' 57.8(7) . 16_655
O1W Na O7' 100.0(5) . 10
O2W Na O7' 91.9(6) 10 10
O2W Na O7' 68.3(6) . 10
O7' Na O7' 118.2(7) . 10
O7' Na O7' 160.0(9) 16_655 10
O1W Na O7' 100.0(5) . 7_545
O2W Na O7' 91.9(6) 10 7_545
O2W Na O7' 68.3(6) . 7_545
O7' Na O7' 160.0(9) . 7_545
O7' Na O7' 118.2(7) 16_655 7_545
O7' Na O7' 57.8(7) 10 7_545
O1W Na O7 82.6(4) . 10
O2W Na O7 109.2(6) 10 10
O2W Na O7 85.5(5) . 10
O7' Na O7 122.7(3) . 10
O7' Na O7 177.3(8) 16_655 10
O7' Na O7 17.4(4) 10 10
O7' Na O7 60.3(3) 7_545 10
O1W Na O7 82.6(4) . 7_545
O2W Na O7 109.2(6) 10 7_545
O2W Na O7 85.5(5) . 7_545
O7' Na O7 177.3(8) . 7_545
O7' Na O7 122.7(3) 16_655 7_545
O7' Na O7 60.3(3) 10 7_545
O7' Na O7 17.4(4) 7_545 7_545
O7 Na O7 56.6(7) 10 7_545
O1W Na O7 82.6(4) . .
O2W Na O7 85.5(5) 10 .
O2W Na O7 109.2(6) . .
O7' Na O7 17.4(4) . .
O7' Na O7 60.3(3) 16_655 .
O7' Na O7 122.7(3) 10 .
O7' Na O7 177.3(8) 7_545 .
O7 Na O7 121.1(7) 10 .
O7 Na O7 165.2(8) 7_545 .
O1W Na O7 82.6(4) . 16_655
O2W Na O7 85.5(5) 10 16_655
O2W Na O7 109.2(6) . 16_655
O7' Na O7 60.3(3) . 16_655
O7' Na O7 17.4(4) 16_655 16_655
O7' Na O7 177.3(8) 10 16_655
O7' Na O7 122.7(3) 7_545 16_655
O7 Na O7 165.2(8) 10 16_655
O7 Na O7 121.1(7) 7_545 16_655
O7 Na O7 56.6(7) . 16_655
O1W Na O6 93.8(3) . .
O2W Na O6 86.3(3) 10 .
O2W Na O6 86.3(3) . .
O7' Na O6 60.4(3) . .
O7' Na O6 118.1(3) 16_655 .
O7' Na O6 60.4(3) 10 .
O7' Na O6 118.1(3) 7_545 .
O7 Na O6 62.3(3) 10 .
O7 Na O6 118.8(3) 7_545 .
O7 Na O6 62.3(3) . .
O7 Na O6 118.8(3) 16_655 .
C2 C1 O6 108.8(12) . .
C1 C2 O7' 98.7(13) . .
C1 C2 O7 118.7(11) . .
O7' C2 O7 31.1(7) . .
Mo1 O2 Mo1 117.1(3) 3 .
Mo2 O4 Mo1 117.1(2) . .
Mo1 O5 Mo1 180.0 9_556 .
Mo1 O5 Mo1 90.0 9_556 3
Mo1 O5 Mo1 90.0 . 3
Mo1 O5 Mo1 90.0 9_556 11_556
Mo1 O5 Mo1 90.0 . 11_556
Mo1 O5 Mo1 180.0 3 11_556
Mo1 O5 Mo2 90.0 9_556 9_556
Mo1 O5 Mo2 90.0 . 9_556
Mo1 O5 Mo2 90.0 3 9_556
Mo1 O5 Mo2 90.0 11_556 9_556
Mo1 O5 Mo2 90.0 9_556 .
Mo1 O5 Mo2 90.0 . .
Mo1 O5 Mo2 90.0 3 .
Mo1 O5 Mo2 90.0 11_556 .
Mo2 O5 Mo2 180.0 9_556 .
C1 O6 C1 110.7(15) 10 .
C1 O6 Na 108.9(6) 10 .
C1 O6 Na 108.9(6) . .
C3 O7 C2 128.5(13) . .
C3 O7 Na 118.2(10) . .
C2 O7 Na 111.1(9) . .
C4 C3 C3 120.5(12) . 16_655
C4 C3 O7 124.6(17) . .
C3 C3 O7 114.4(9) 16_655 .
C3 C4 C5 120.3(18) . .
C5 C5 C4 119.0(11) 16_655 .
C3' O7' C2 107.8(13) . .
C3' O7' Na 118.7(11) . .
C2 O7' Na 116.8(10) . .
O7' C3' C4' 128.5(15) . .
O7' C3' C3' 113.7(9) . 16_655
C4' C3' C3' 117.8(9) . 16_655
C5' C4' C3' 122.9(15) . .
C4' C5' C5' 119.3(10) . 16_655
N1 C6 C7 164(4) . .
O2W O2W Na 76.4(4) 10 .

loop_
_geom_bond_atom_site_label_1
_geom_bond_atom_site_label_2
_geom_bond_distance
_geom_bond_site_symmetry_2
Mo1 O1 1.661(7) .
Mo1 O2 1.918(6) 11_556
Mo1 O2 1.921(7) .
Mo1 O4 1.932(4) .
Mo1 O4 1.932(4) 10_556
Mo1 O5 2.3157(8) .
Mo2 O3 1.671(8) .
Mo2 O4 1.914(5) 2
Mo2 O4 1.914(5) 3
Mo2 O4 1.914(5) 4
Mo2 O4 1.914(5) .
Mo2 O5 2.3240(9) .
Na O1W 2.33(3) .
Na O2W 2.37(2) 10
Na O2W 2.37(2) .
Na O7' 2.636(16) .
Na O7' 2.636(16) 16_655
Na O7' 2.636(16) 10
Na O7' 2.636(16) 7_545
Na O7 2.726(14) 10
Na O7 2.726(14) 7_545
Na O7 2.726(14) .
Na O7 2.726(14) 16_655
Na O6 2.732(8) .
C1 C2 1.40(2) .
C1 O6 1.420(12) .
C2 O7' 1.505(18) .
C2 O7 1.535(18) .
O2 Mo1 1.918(6) 3
O5 Mo1 2.3157(8) 9_556
O5 Mo1 2.3157(8) 3
O5 Mo1 2.3157(8) 11_556
O5 Mo2 2.3240(9) 9_556
O6 C1 1.420(12) 10
O7 C3 1.47(2) .
C3 C4 1.30(2) .
C3 C3 1.37(4) 16_655
C4 C5 1.40(3) .
C5 C5 1.34(4) 16_655
O7' C3' 1.39(2) .
C3' C4' 1.41(2) .
C3' C3' 1.43(3) 16_655
C4' C5' 1.30(2) .
C5' C5' 1.48(4) 16_655
C6 N1 1.198(16) .
C6 C7 1.470(17) .
O2W O2W 1.11(3) 10
